data_1556172
loop_
_publ_author_name
'Hansmann, Max M.'
'Hashmi, A Stephen K'
'Lautens, Mark'

_publ_section_title
;
 Gold meets rhodium: tandem one-pot synthesis of \b-disubstituted ketones
 via Meyer-Schuster rearrangement and asymmetric 1,4-addition.
;
_journal_issue 13
_journal_name_full 'Organic letters'
_journal_page_first 3226
_journal_page_last 3229
_journal_paper_doi 10.1021/ol4011739
_journal_volume 15
_journal_year 2013
_chemical_absolute_configuration ad
_chemical_formula_moiety 'C19 H23 N O'
_chemical_formula_sum 'C19 H23 N O'
_chemical_formula_weight 281.38
_space_group_IT_number 4
_space_group_name_Hall 'P 2yb'
_space_group_name_H-M_alt 'P 1 21 1'
_symmetry_cell_setting monoclinic
_symmetry_space_group_name_Hall 'P 2yb'
_symmetry_space_group_name_H-M 'P 1 21 1'
_atom_sites_solution_hydrogens geom
_atom_sites_solution_primary direct
_atom_sites_solution_secondary difmap
_audit_creation_method SHELXL-97
_cell_angle_alpha 90.00
_cell_angle_beta 99.5430(10)
_cell_angle_gamma 90.00
_cell_formula_units_Z 2
_cell_length_a 6.1008(2)
_cell_length_b 7.6894(2)
_cell_length_c 17.0974(4)
_cell_measurement_reflns_used 8504
_cell_measurement_temperature 215(2)
_cell_measurement_theta_max 66.50
_cell_measurement_theta_min 2.62
_cell_volume 790.97(4)
_computing_cell_refinement APEX2
_computing_data_collection 'APEX2 (Bruker, 2007)'
_computing_data_reduction 'SAINT (Bruker, 2007)'
_computing_molecular_graphics 'PLATON (Spek, 2009)'
_computing_publication_material 'SHELXTL (Sheldrick, 2008)'
_computing_structure_refinement 'SHELXL-2013 (Sheldrick, 2013)'
_computing_structure_solution 'SHELXS-97 (Sheldrick, 2008)'
_diffrn_ambient_temperature 215(2)
_diffrn_measured_fraction_theta_full 0.971
_diffrn_measured_fraction_theta_max 0.971
_diffrn_measurement_device_type 'Bruker Kappa APEX-DUO CCD'
_diffrn_measurement_method '\f and \w scans'
_diffrn_radiation_monochromator 'multi-layer optics'
_diffrn_radiation_source 'Bruker ImuS'
_diffrn_radiation_type CuK\a
_diffrn_radiation_wavelength 1.54178
_diffrn_reflns_av_R_equivalents 0.0226
_diffrn_reflns_av_sigmaI/netI 0.0195
_diffrn_reflns_limit_h_max 7
_diffrn_reflns_limit_h_min -7
_diffrn_reflns_limit_k_max 8
_diffrn_reflns_limit_k_min -7
_diffrn_reflns_limit_l_max 20
_diffrn_reflns_limit_l_min -20
_diffrn_reflns_number 9265
_diffrn_reflns_theta_full 66.49
_diffrn_reflns_theta_max 66.49
_diffrn_reflns_theta_min 5.25
_exptl_absorpt_coefficient_mu 0.556
_exptl_absorpt_correction_T_max 0.7528
_exptl_absorpt_correction_T_min 0.6634
_exptl_absorpt_correction_type multi-scan
_exptl_absorpt_process_details 'SADABS (Sheldrick, 1996)'
_exptl_crystal_colour colourless
_exptl_crystal_density_diffrn 1.181
_exptl_crystal_density_method 'not measured'
_exptl_crystal_description plate
_exptl_crystal_F_000 304
_exptl_crystal_size_max 0.40
_exptl_crystal_size_mid 0.35
_exptl_crystal_size_min 0.08
_refine_diff_density_max 0.132
_refine_diff_density_min -0.099
_refine_diff_density_rms 0.026
_refine_ls_abs_structure_details
;
 Flack x determined using 1022 quotients [(I+)-(I-)]/[(I+)+(I-)]
 (Parsons and Flack (2004), Acta Cryst. A60, s61).
;
_refine_ls_abs_structure_Flack 0.10(7)
_refine_ls_extinction_coef 0.0098(11)
_refine_ls_extinction_expression Fc^*^=kFc[1+0.001xFc^2^\l^3^/sin(2\q)]^-1/4^
_refine_ls_extinction_method SHELXL
_refine_ls_goodness_of_fit_ref 1.043
_refine_ls_hydrogen_treatment constr
_refine_ls_matrix_type full
_refine_ls_number_parameters 196
_refine_ls_number_reflns 2510
_refine_ls_number_restraints 1
_refine_ls_restrained_S_all 1.042
_refine_ls_R_factor_all 0.0259
_refine_ls_R_factor_gt 0.0257
_refine_ls_shift/su_max 0.000
_refine_ls_shift/su_mean 0.000
_refine_ls_structure_factor_coef Fsqd
_refine_ls_weighting_details 'calc w=1/[\s^2^(Fo^2^)+(0.0476P)^2^+0.0646P] where P=(Fo^2^+2Fc^2^)/3'
_refine_ls_weighting_scheme calc
_refine_ls_wR_factor_gt 0.0728
_refine_ls_wR_factor_ref 0.0732
_reflns_number_gt 2486
_reflns_number_total 2510
_reflns_threshold_expression I>2\s(I)
_cod_data_source_file ol4011739_si_001.cif
_cod_data_source_block d1374
_cod_depositor_comments
;
The following automatic conversions were performed:

data item '_symmetry_cell_setting' value 'Monoclinic' was changed to
'monoclinic' in accordance with the
/home/saulius/struct/COD-crude-data/automatic-downloads/DataCite-retrospective/ACS/depositions/lib/dictionaries/cif_core.dic
dictionary named 'cif_core.dic' version 2.4.2 last updated on
2011-04-26.

Automatic conversion script
Id: cif_fix_values 6909 2019-04-08 15:41:33Z antanas 
;
_cod_original_sg_symbol_H-M 'P 21'
_cod_database_code 1556172

loop_
_symmetry_equiv_pos_as_xyz
'x, y, z'
'-x, y+1/2, -z'

loop_
_atom_site_label
_atom_site_type_symbol
_atom_site_fract_x
_atom_site_fract_y
_atom_site_fract_z
_atom_site_U_iso_or_equiv
_atom_site_adp_type
_atom_site_occupancy
_atom_site_symmetry_multiplicity
_atom_site_calc_flag
_atom_site_refinement_flags
O1 O 0.75111(15) 0.45957(14) 0.26183(5) 0.0469(3) Uani 1 1 d .
N1 N 0.80671(17) 0.57217(16) -0.10223(6) 0.0402(3) Uani 1 1 d .
C1 C 0.63822(18) 0.55569(16) 0.21494(7) 0.0330(3) Uani 1 1 d .
C2 C 0.4615(2) 0.67095(17) 0.24091(7) 0.0365(3) Uani 1 1 d .
H2A H 0.3173 0.6416 0.2092 0.044 Uiso 1 1 calc R
H2B H 0.4941 0.7923 0.2295 0.044 Uiso 1 1 calc R
C3 C 0.44318(19) 0.65522(18) 0.32905(6) 0.0355(3) Uani 1 1 d .
H3A H 0.5956 0.6601 0.3598 0.043 Uiso 1 1 calc R
C4 C 0.3415(2) 0.48070(18) 0.34707(8) 0.0453(3) Uani 1 1 d .
H4A H 0.3334 0.4742 0.4032 0.068 Uiso 1 1 calc R
H4B H 0.4335 0.3866 0.3330 0.068 Uiso 1 1 calc R
H4C H 0.1933 0.4707 0.3165 0.068 Uiso 1 1 calc R
C5 C 0.31372(19) 0.80585(17) 0.35556(7) 0.0336(3) Uani 1 1 d .
C6 C 0.4114(2) 0.92216(17) 0.41295(7) 0.0366(3) Uani 1 1 d .
H6A H 0.5626 0.9093 0.4345 0.044 Uiso 1 1 calc R
C7 C 0.2912(2) 1.05714(19) 0.43925(7) 0.0395(3) Uani 1 1 d .
H7A H 0.3624 1.1329 0.4786 0.047 Uiso 1 1 calc R
C8 C 0.0684(2) 1.08273(18) 0.40878(7) 0.0378(3) Uani 1 1 d .
C9 C -0.0288(2) 0.9692(2) 0.35023(7) 0.0425(3) Uani 1 1 d .
H9A H -0.1784 0.9851 0.3273 0.051 Uiso 1 1 calc R
C10 C 0.0897(2) 0.8325(2) 0.32470(7) 0.0421(3) Uani 1 1 d .
H10A H 0.0177 0.7562 0.2858 0.051 Uiso 1 1 calc R
C11 C -0.0642(2) 1.2261(2) 0.43914(9) 0.0493(3) Uani 1 1 d .
H11A H -0.1618 1.2790 0.3950 0.074 Uiso 0.559(19) 1 calc PR
H11B H 0.0363 1.3134 0.4657 0.074 Uiso 0.559(19) 1 calc PR
H11C H -0.1524 1.1781 0.4762 0.074 Uiso 0.559(19) 1 calc PR
H11D H -0.0234 1.2347 0.4963 0.074 Uiso 0.441(19) 1 calc PR
H11E H -0.2215 1.2003 0.4256 0.074 Uiso 0.441(19) 1 calc PR
H11F H -0.0329 1.3356 0.4151 0.074 Uiso 0.441(19) 1 calc PR
C12 C 0.67622(18) 0.56652(16) 0.13177(6) 0.0308(3) Uani 1 1 d .
C13 C 0.85526(19) 0.47612(16) 0.11030(7) 0.0344(3) Uani 1 1 d .
H13A H 0.9476 0.4112 0.1491 0.041 Uiso 1 1 calc R
C14 C 0.90128(19) 0.47868(16) 0.03428(7) 0.0353(3) Uani 1 1 d .
H14A H 1.0246 0.4170 0.0223 0.042 Uiso 1 1 calc R
C15 C 0.76558(19) 0.57283(16) -0.02599(7) 0.0320(3) Uani 1 1 d .
C16 C 0.58619(19) 0.66630(16) -0.00434(7) 0.0340(3) Uani 1 1 d .
H16A H 0.4937 0.7320 -0.0428 0.041 Uiso 1 1 calc R
C17 C 0.54438(18) 0.66289(16) 0.07243(7) 0.0334(3) Uani 1 1 d .
H17A H 0.4240 0.7270 0.0852 0.040 Uiso 1 1 calc R
C18 C 0.6613(2) 0.6625(2) -0.16455(7) 0.0443(3) Uani 1 1 d .
H18A H 0.5102 0.6213 -0.1666 0.066 Uiso 1 1 calc R
H18B H 0.7089 0.6403 -0.2150 0.066 Uiso 1 1 calc R
H18C H 0.6673 0.7864 -0.1538 0.066 Uiso 1 1 calc R
C19 C 1.0058(2) 0.4910(2) -0.12074(8) 0.0464(3) Uani 1 1 d .
H19A H 1.1340 0.5331 -0.0844 0.070 Uiso 1 1 calc R
H19B H 1.0224 0.5197 -0.1747 0.070 Uiso 1 1 calc R
H19C H 0.9947 0.3658 -0.1155 0.070 Uiso 1 1 calc R

loop_
_atom_site_aniso_label
_atom_site_aniso_U_11
_atom_site_aniso_U_22
_atom_site_aniso_U_33
_atom_site_aniso_U_23
_atom_site_aniso_U_13
_atom_site_aniso_U_12
O1 0.0492(5) 0.0516(6) 0.0382(4) 0.0059(4) 0.0019(4) 0.0114(5)
N1 0.0444(6) 0.0398(6) 0.0384(5) 0.0025(5) 0.0124(4) 0.0078(5)
C1 0.0335(6) 0.0278(7) 0.0363(5) -0.0017(5) 0.0018(4) -0.0026(5)
C2 0.0438(6) 0.0315(7) 0.0350(6) 0.0002(5) 0.0089(5) 0.0016(5)
C3 0.0393(6) 0.0349(7) 0.0323(5) -0.0008(5) 0.0054(4) -0.0027(6)
C4 0.0543(7) 0.0377(8) 0.0455(7) 0.0043(6) 0.0125(6) -0.0046(6)
C5 0.0393(6) 0.0338(7) 0.0292(5) 0.0018(5) 0.0095(4) -0.0045(5)
C6 0.0394(6) 0.0357(7) 0.0340(5) 0.0020(5) 0.0040(5) -0.0038(5)
C7 0.0502(7) 0.0328(7) 0.0356(6) -0.0034(5) 0.0070(5) -0.0069(5)
C8 0.0465(7) 0.0356(7) 0.0343(6) 0.0036(5) 0.0157(5) -0.0024(6)
C9 0.0356(6) 0.0520(8) 0.0406(6) -0.0021(6) 0.0085(5) -0.0003(6)
C10 0.0410(6) 0.0491(8) 0.0363(6) -0.0094(6) 0.0068(5) -0.0079(6)
C11 0.0547(8) 0.0452(8) 0.0516(7) -0.0013(6) 0.0195(6) 0.0019(6)
C12 0.0307(5) 0.0247(6) 0.0364(5) -0.0019(5) 0.0036(4) -0.0030(5)
C13 0.0335(5) 0.0295(6) 0.0392(6) 0.0012(5) 0.0027(4) 0.0033(5)
C14 0.0333(6) 0.0299(6) 0.0431(6) -0.0009(5) 0.0078(5) 0.0050(5)
C15 0.0340(5) 0.0241(6) 0.0383(6) -0.0017(5) 0.0075(4) -0.0022(5)
C16 0.0340(5) 0.0291(6) 0.0381(6) 0.0037(5) 0.0039(4) 0.0020(5)
C17 0.0323(5) 0.0289(6) 0.0394(6) -0.0003(5) 0.0077(5) 0.0034(5)
C18 0.0499(7) 0.0445(8) 0.0386(6) 0.0033(6) 0.0078(5) 0.0026(7)
C19 0.0472(7) 0.0496(9) 0.0453(7) -0.0025(6) 0.0163(6) 0.0068(7)

loop_
_atom_type_symbol
_atom_type_description
_atom_type_scat_dispersion_real
_atom_type_scat_dispersion_imag
_atom_type_scat_source
C C 0.0181 0.0091 'International Tables Vol C Tables 4.2.6.8 and 6.1.1.4'
H H 0.0000 0.0000 'International Tables Vol C Tables 4.2.6.8 and 6.1.1.4'
N N 0.0311 0.0180 'International Tables Vol C Tables 4.2.6.8 and 6.1.1.4'
O O 0.0492 0.0322 'International Tables Vol C Tables 4.2.6.8 and 6.1.1.4'

loop_
_geom_angle_atom_site_label_1
_geom_angle_atom_site_label_2
_geom_angle_atom_site_label_3
_geom_angle
C15 N1 C18 120.89(10)
C15 N1 C19 120.23(10)
C18 N1 C19 118.74(10)
O1 C1 C12 120.36(11)
O1 C1 C2 120.93(10)
C12 C1 C2 118.69(10)
C1 C2 C3 114.34(10)
C1 C2 H2A 108.7
C3 C2 H2A 108.7
C1 C2 H2B 108.7
C3 C2 H2B 108.7
H2A C2 H2B 107.6
C5 C3 C4 111.21(10)
C5 C3 C2 111.13(10)
C4 C3 C2 111.39(10)
C5 C3 H3A 107.6
C4 C3 H3A 107.6
C2 C3 H3A 107.6
C3 C4 H4A 109.5
C3 C4 H4B 109.5
H4A C4 H4B 109.5
C3 C4 H4C 109.5
H4A C4 H4C 109.5
H4B C4 H4C 109.5
C6 C5 C10 116.84(11)
C6 C5 C3 121.40(10)
C10 C5 C3 121.75(11)
C5 C6 C7 121.53(11)
C5 C6 H6A 119.2
C7 C6 H6A 119.2
C8 C7 C6 121.47(12)
C8 C7 H7A 119.3
C6 C7 H7A 119.3
C9 C8 C7 117.23(12)
C9 C8 C11 121.27(12)
C7 C8 C11 121.49(12)
C8 C9 C10 121.47(11)
C8 C9 H9A 119.3
C10 C9 H9A 119.3
C9 C10 C5 121.42(11)
C9 C10 H10A 119.3
C5 C10 H10A 119.3
C8 C11 H11A 109.5
C8 C11 H11B 109.5
H11A C11 H11B 109.5
C8 C11 H11C 109.5
H11A C11 H11C 109.5
H11B C11 H11C 109.5
C8 C11 H11D 109.5
H11A C11 H11D 141.1
H11B C11 H11D 56.3
H11C C11 H11D 56.3
C8 C11 H11E 109.5
H11A C11 H11E 56.3
H11B C11 H11E 141.1
H11C C11 H11E 56.3
H11D C11 H11E 109.5
C8 C11 H11F 109.5
H11A C11 H11F 56.3
H11B C11 H11F 56.3
H11C C11 H11F 141.1
H11D C11 H11F 109.5
H11E C11 H11F 109.5
C13 C12 C17 117.06(10)
C13 C12 C1 118.62(10)
C17 C12 C1 124.32(10)
C14 C13 C12 122.24(11)
C14 C13 H13A 118.9
C12 C13 H13A 118.9
C13 C14 C15 120.74(10)
C13 C14 H14A 119.6
C15 C14 H14A 119.6
N1 C15 C16 121.70(10)
N1 C15 C14 121.09(10)
C16 C15 C14 117.21(10)
C17 C16 C15 120.99(10)
C17 C16 H16A 119.5
C15 C16 H16A 119.5
C16 C17 C12 121.74(10)
C16 C17 H17A 119.1
C12 C17 H17A 119.1
N1 C18 H18A 109.5
N1 C18 H18B 109.5
H18A C18 H18B 109.5
N1 C18 H18C 109.5
H18A C18 H18C 109.5
H18B C18 H18C 109.5
N1 C19 H19A 109.5
N1 C19 H19B 109.5
H19A C19 H19B 109.5
N1 C19 H19C 109.5
H19A C19 H19C 109.5
H19B C19 H19C 109.5

loop_
_geom_bond_atom_site_label_1
_geom_bond_atom_site_label_2
_geom_bond_distance
O1 C1 1.2166(15)
N1 C15 1.3677(15)
N1 C18 1.4461(17)
N1 C19 1.4468(17)
C1 C12 1.4807(16)
C1 C2 1.5179(17)
C2 C3 1.5342(15)
C2 H2A 0.9800
C2 H2B 0.9800
C3 C5 1.5131(18)
C3 C4 1.5310(18)
C3 H3A 0.9900
C4 H4A 0.9700
C4 H4B 0.9700
C4 H4C 0.9700
C5 C6 1.3870(17)
C5 C10 1.3962(17)
C6 C7 1.3881(19)
C6 H6A 0.9400
C7 C8 1.3866(18)
C7 H7A 0.9400
C8 C9 1.3855(19)
C8 C11 1.5098(19)
C9 C10 1.386(2)
C9 H9A 0.9400
C10 H10A 0.9400
C11 H11A 0.9700
C11 H11B 0.9700
C11 H11C 0.9700
C11 H11D 0.9700
C11 H11E 0.9700
C11 H11F 0.9700
C12 C13 1.3942(16)
C12 C17 1.3980(16)
C13 C14 1.3746(17)
C13 H13A 0.9400
C14 C15 1.4102(17)
C14 H14A 0.9400
C15 C16 1.4092(17)
C16 C17 1.3783(16)
C16 H16A 0.9400
C17 H17A 0.9400
C18 H18A 0.9700
C18 H18B 0.9700
C18 H18C 0.9700
C19 H19A 0.9700
C19 H19B 0.9700
C19 H19C 0.9700

loop_
_geom_torsion_atom_site_label_1
_geom_torsion_atom_site_label_2
_geom_torsion_atom_site_label_3
_geom_torsion_atom_site_label_4
_geom_torsion
O1 C1 C2 C3 0.61(17)
C12 C1 C2 C3 -177.39(10)
C1 C2 C3 C5 164.11(10)
C1 C2 C3 C4 -71.29(13)
C4 C3 C5 C6 118.14(12)
C2 C3 C5 C6 -117.16(12)
C4 C3 C5 C10 -60.60(14)
C2 C3 C5 C10 64.10(14)
C10 C5 C6 C7 0.92(17)
C3 C5 C6 C7 -177.88(11)
C5 C6 C7 C8 -0.61(18)
C6 C7 C8 C9 -0.75(18)
C6 C7 C8 C11 178.10(11)
C7 C8 C9 C10 1.80(18)
C11 C8 C9 C10 -177.05(12)
C8 C9 C10 C5 -1.53(19)
C6 C5 C10 C9 0.13(18)
C3 C5 C10 C9 178.92(12)
O1 C1 C12 C13 -5.39(17)
C2 C1 C12 C13 172.62(11)
O1 C1 C12 C17 174.95(12)
C2 C1 C12 C17 -7.04(17)
C17 C12 C13 C14 -0.65(17)
C1 C12 C13 C14 179.66(11)
C12 C13 C14 C15 -0.69(18)
C18 N1 C15 C16 -2.48(18)
C19 N1 C15 C16 173.14(13)
C18 N1 C15 C14 177.19(13)
C19 N1 C15 C14 -7.18(18)
C13 C14 C15 N1 -178.20(11)
C13 C14 C15 C16 1.49(18)
N1 C15 C16 C17 178.71(11)
C14 C15 C16 C17 -0.97(17)
C15 C16 C17 C12 -0.36(18)
C13 C12 C17 C16 1.18(17)
C1 C12 C17 C16 -179.15(11)
